data_2232089
loop_
_publ_author_name
'Khan, Ahmed Raza'
'Tesema, Yohannes'
'Butcher, Ray J.'
'Gultneh, Yilma'

_publ_section_title
;
 \m-Acetato-aqua-\m-(5-bromo-2-{1,3-bis[2-(5-bromo-2-oxidobenzylideneamino)ethyl]imidazolidin-2-yl}phenolato)methanoldinickel(II)
 methanol disolvate monohydrate
;
_journal_coeditor_code WM2523
_journal_issue 10
_journal_name_full 'Acta Crystallographica Section E'
_journal_page_first m1381
_journal_page_last m1382
_journal_paper_doi 10.1107/S1600536811035409
_journal_volume 67
_journal_year 2011
_chemical_formula_iupac '[Ni2 (C27 H24 Br3 N4 O3) (C2 H3 O2) (C H4 O) (H2 O)], 2C H4 O, H2 O'
_chemical_formula_moiety 'C30 H33 Br3 N4 Ni2 O7, 2(C H4 O), H2 O'
_chemical_formula_sum 'C32 H43 Br3 N4 Ni2 O10'
_chemical_formula_weight 1000.85
_chemical_name_systematic
;
\m-Acetato-aqua-\m-(5-bromo-2-{1,3-bis[2-(5-bromo-2-
oxidobenzylideneamino)ethyl]imidazolidin-2-yl}phenolato)methanoldinickel(II)
methanol disolvate monohydrate
;
_space_group_IT_number 33
_symmetry_cell_setting orthorhombic
_symmetry_space_group_name_Hall 'P 2c -2n'
_symmetry_space_group_name_H-M 'P n a 21'
_atom_sites_solution_hydrogens geom
_atom_sites_solution_primary direct
_atom_sites_solution_secondary difmap
_audit_creation_method SHELXL-97
_cell_angle_alpha 90.00
_cell_angle_beta 90.00
_cell_angle_gamma 90.00
_cell_formula_units_Z 4
_cell_length_a 14.7385(16)
_cell_length_b 18.552(2)
_cell_length_c 14.2504(15)
_cell_measurement_reflns_used 7492
_cell_measurement_temperature 168(2)
_cell_measurement_theta_max 26.663
_cell_measurement_theta_min 2.268
_cell_volume 3896.5(7)
_computing_cell_refinement 'SAINT-Plus (Bruker, 2000)'
_computing_data_collection 'SMART (Bruker, 2000)'
_computing_data_reduction 'SAINT-Plus (Bruker, 2000)'
_computing_molecular_graphics 'SHELXTL (Sheldrick, 2008)'
_computing_publication_material 'SHELXTL (Sheldrick, 2008)'
_computing_structure_refinement 'SHELXL97 (Sheldrick, 2008)'
_computing_structure_solution 'SHELXS97 (Sheldrick, 2008)'
_diffrn_ambient_temperature 168(2)
_diffrn_measured_fraction_theta_full 0.998
_diffrn_measured_fraction_theta_max 0.990
_diffrn_measurement_device_type 'Bruker SMART 1000 CCD'
_diffrn_measurement_method '\f and \w'
_diffrn_radiation_monochromator graphite
_diffrn_radiation_source 'fine-focus sealed tube'
_diffrn_radiation_type MoK\a
_diffrn_radiation_wavelength 0.71073
_diffrn_reflns_av_R_equivalents 0.0536
_diffrn_reflns_av_sigmaI/netI 0.0672
_diffrn_reflns_limit_h_max 16
_diffrn_reflns_limit_h_min -19
_diffrn_reflns_limit_k_max 19
_diffrn_reflns_limit_k_min -24
_diffrn_reflns_limit_l_max 14
_diffrn_reflns_limit_l_min -18
_diffrn_reflns_number 25239
_diffrn_reflns_theta_full 25.50
_diffrn_reflns_theta_max 28.33
_diffrn_reflns_theta_min 1.80
_diffrn_standards_number 0
_exptl_absorpt_coefficient_mu 4.100
_exptl_absorpt_correction_T_max 1.0000
_exptl_absorpt_correction_T_min 0.6757
_exptl_absorpt_correction_type multi-scan
_exptl_absorpt_process_details '(<i>SADABS</i>; Bruker, 2000)'
_exptl_crystal_colour brown
_exptl_crystal_density_diffrn 1.706
_exptl_crystal_density_method 'not measured'
_exptl_crystal_description needle
_exptl_crystal_F_000 2016
_exptl_crystal_size_max 0.49
_exptl_crystal_size_mid 0.12
_exptl_crystal_size_min 0.06
_refine_diff_density_max 0.706
_refine_diff_density_min -0.730
_refine_ls_abs_structure_details 'Flack (1983), 3686 Friedel pairs'
_refine_ls_abs_structure_Flack 0.007(8)
_refine_ls_extinction_method none
_refine_ls_goodness_of_fit_ref 0.961
_refine_ls_hydrogen_treatment mixed
_refine_ls_matrix_type full
_refine_ls_number_parameters 479
_refine_ls_number_reflns 8737
_refine_ls_number_restraints 7
_refine_ls_restrained_S_all 0.960
_refine_ls_R_factor_all 0.0658
_refine_ls_R_factor_gt 0.0408
_refine_ls_shift/su_max 0.001
_refine_ls_shift/su_mean 0.000
_refine_ls_structure_factor_coef Fsqd
_refine_ls_weighting_details 'calc w=1/[\s^2^(Fo^2^)+(0.0457P)^2^] where P=(Fo^2^+2Fc^2^)/3'
_refine_ls_weighting_scheme calc
_refine_ls_wR_factor_gt 0.0825
_refine_ls_wR_factor_ref 0.0919
_reflns_number_gt 6627
_reflns_number_total 8737
_reflns_threshold_expression I>2\s(I)
_cod_data_source_file wm2523.cif
_cod_data_source_block I
_cod_original_cell_volume 3896.4(7)
_cod_database_code 2232089
_cod_database_fobs_code 2232089

loop_
_symmetry_equiv_pos_as_xyz
'x, y, z'
'-x, -y, z+1/2'
'x+1/2, -y+1/2, z'
'-x+1/2, y+1/2, z+1/2'

loop_
_atom_site_type_symbol
_atom_site_label
_atom_site_fract_x
_atom_site_fract_y
_atom_site_fract_z
_atom_site_U_iso_or_equiv
_atom_site_adp_type
_atom_site_calc_flag
_atom_site_refinement_flags
_atom_site_occupancy
_atom_site_symmetry_multiplicity
Ni Ni1A 0.91124(4) 0.76904(3) 0.22387(4) 0.02018(13) Uani d . 1 1
Ni Ni1B 0.94953(4) 0.60931(3) 0.27176(4) 0.02102(13) Uani d . 1 1
Br Br 0.94521(4) 0.74287(4) 0.73692(4) 0.04501(16) Uani d . 1 1
Br Br1A 1.18571(4) 1.09747(3) 0.11852(4) 0.04143(15) Uani d . 1 1
Br Br1B 1.35626(4) 0.37081(3) 0.29322(5) 0.04296(16) Uani d . 1 1
O O1 0.9917(2) 0.71201(17) 0.3177(2) 0.0215(7) Uani d . 1 1
O O1A 1.0148(2) 0.80326(17) 0.1449(2) 0.0242(7) Uani d . 1 1
O O1B 1.0661(2) 0.58968(18) 0.2059(2) 0.0270(8) Uani d . 1 1
O O11A 0.9104(2) 0.67067(18) 0.1578(2) 0.0223(7) Uani d . 1 1
O O2AA 0.8697(3) 0.5877(2) 0.0550(3) 0.0340(9) Uani d . 1 1
O O1W 0.8185(2) 0.8101(2) 0.1226(3) 0.0331(8) Uani d D 1 1
H H1W1 0.7642(13) 0.808(3) 0.119(4) 0.050 Uiso d D 1 1
H H1W2 0.835(3) 0.844(2) 0.089(4) 0.050 Uiso d D 1 1
O O2W 1.1295(2) 0.69264(18) 0.0972(2) 0.0261(8) Uani d D 1 1
H H2W1 1.106(3) 0.6574(16) 0.119(4) 0.039 Uiso d D 1 1
H H2W2 1.096(3) 0.7270(17) 0.113(4) 0.039 Uiso d D 1 1
O O1M 0.8879(2) 0.51575(18) 0.2106(3) 0.0320(9) Uani d . 1 1
H H1M 0.8806 0.5361 0.1585 0.038 Uiso calc R 1 1
O O2M 1.1750(3) 0.6277(2) -0.0678(3) 0.0433(10) Uani d . 1 1
H H2M 1.1557 0.6474 -0.0185 0.052 Uiso calc R 1 1
O O3M 0.8398(3) 0.9221(3) -0.0041(3) 0.0471(11) Uani d . 1 1
H H3M 0.7981 0.8972 -0.0278 0.057 Uiso calc R 1 1
N N1 0.7953(2) 0.7411(2) 0.3129(3) 0.0208(9) Uani d . 1 1
N N2 0.8242(3) 0.6225(2) 0.3479(3) 0.0212(9) Uani d . 1 1
N N1A 0.9061(2) 0.8629(2) 0.2906(3) 0.0227(9) Uani d . 1 1
N N1B 0.9873(3) 0.5495(2) 0.3811(3) 0.0237(9) Uani d . 1 1
C C1 0.9803(3) 0.7248(3) 0.4090(3) 0.0230(11) Uani d . 1 1
C C2 1.0506(3) 0.7471(3) 0.4670(4) 0.0336(13) Uani d . 1 1
H H2A 1.1075 0.7582 0.4392 0.040 Uiso calc R 1 1
C C3 1.0418(4) 0.7540(3) 0.5630(4) 0.0380(14) Uani d . 1 1
H H3A 1.0920 0.7689 0.6001 0.046 Uiso calc R 1 1
C C4 0.9591(4) 0.7391(3) 0.6046(4) 0.0309(12) Uani d . 1 1
C C5 0.8851(3) 0.7210(3) 0.5493(3) 0.0255(11) Uani d . 1 1
H H5A 0.8275 0.7132 0.5775 0.031 Uiso calc R 1 1
C C6 0.8950(3) 0.7144(3) 0.4532(3) 0.0219(11) Uani d . 1 1
C C7 0.8156(3) 0.6939(3) 0.3951(3) 0.0233(11) Uani d . 1 1
H H7A 0.7608 0.6927 0.4364 0.028 Uiso calc R 1 1
C C8 0.7254(3) 0.6988(3) 0.2607(3) 0.0239(11) Uani d . 1 1
H H8A 0.7336 0.7040 0.1921 0.029 Uiso calc R 1 1
H H8B 0.6635 0.7149 0.2777 0.029 Uiso calc R 1 1
C C9 0.7410(3) 0.6207(3) 0.2912(4) 0.0267(11) Uani d . 1 1
H H9A 0.6892 0.6029 0.3288 0.032 Uiso calc R 1 1
H H9B 0.7489 0.5891 0.2359 0.032 Uiso calc R 1 1
C C1A 0.7612(4) 0.8134(3) 0.3400(4) 0.0293(12) Uani d . 1 1
H H1AA 0.7203 0.8085 0.3947 0.035 Uiso calc R 1 1
H H1AB 0.7253 0.8337 0.2874 0.035 Uiso calc R 1 1
C C2A 0.8367(4) 0.8651(3) 0.3643(4) 0.0286(12) Uani d . 1 1
H H2AA 0.8123 0.9146 0.3700 0.034 Uiso calc R 1 1
H H2AB 0.8640 0.8515 0.4253 0.034 Uiso calc R 1 1
C C3A 0.9487(3) 0.9210(2) 0.2692(4) 0.0243(10) Uani d . 1 1
H H3AA 0.9335 0.9634 0.3031 0.029 Uiso calc R 1 1
C C4A 1.0182(3) 0.9272(3) 0.1972(3) 0.0235(11) Uani d . 1 1
C C5A 1.0590(3) 0.9946(3) 0.1885(3) 0.0276(12) Uani d . 1 1
H H5AA 1.0396 1.0331 0.2275 0.033 Uiso calc R 1 1
C C6A 1.1270(3) 1.0062(3) 0.1243(4) 0.0311(12) Uani d . 1 1
C C7A 1.1550(4) 0.9513(3) 0.0658(4) 0.0302(12) Uani d . 1 1
H H7AA 1.2014 0.9597 0.0208 0.036 Uiso calc R 1 1
C C8A 1.1158(3) 0.8849(3) 0.0731(4) 0.0259(11) Uani d . 1 1
H H8AA 1.1348 0.8478 0.0315 0.031 Uiso calc R 1 1
C C9A 1.0476(3) 0.8692(3) 0.1405(3) 0.0211(10) Uani d . 1 1
C C1B 0.8263(3) 0.5603(3) 0.4150(3) 0.0266(12) Uani d . 1 1
H H1BA 0.8070 0.5161 0.3816 0.032 Uiso calc R 1 1
H H1BB 0.7823 0.5693 0.4661 0.032 Uiso calc R 1 1
C C2B 0.9192(3) 0.5476(3) 0.4575(3) 0.0268(12) Uani d . 1 1
H H2BA 0.9328 0.5855 0.5044 0.032 Uiso calc R 1 1
H H2BB 0.9208 0.5003 0.4894 0.032 Uiso calc R 1 1
C C3B 1.0569(3) 0.5090(3) 0.3867(4) 0.0258(11) Uani d . 1 1
H H3BA 1.0640 0.4810 0.4421 0.031 Uiso calc R 1 1
C C4B 1.1270(3) 0.5023(3) 0.3140(3) 0.0220(10) Uani d . 1 1
C C5B 1.1949(3) 0.4516(3) 0.3329(4) 0.0284(12) Uani d . 1 1
H H5BA 1.1935 0.4248 0.3897 0.034 Uiso calc R 1 1
C C6B 1.2640(3) 0.4404(2) 0.2688(4) 0.0255(11) Uani d . 1 1
C C7B 1.2655(3) 0.4783(3) 0.1860(4) 0.0267(11) Uani d . 1 1
H H7BA 1.3128 0.4701 0.1420 0.032 Uiso calc R 1 1
C C8B 1.1996(3) 0.5278(3) 0.1668(4) 0.0254(11) Uani d . 1 1
H H8BA 1.2023 0.5538 0.1095 0.030 Uiso calc R 1 1
C C9B 1.1275(3) 0.5415(2) 0.2293(4) 0.0221(10) Uani d . 1 1
C C1AA 0.8968(3) 0.6495(3) 0.0734(4) 0.0246(11) Uani d . 1 1
C C2AA 0.9144(4) 0.7004(3) -0.0069(4) 0.0354(14) Uani d . 1 1
H H2AC 0.9538 0.6769 -0.0531 0.053 Uiso calc R 1 1
H H2AD 0.9441 0.7440 0.0168 0.053 Uiso calc R 1 1
H H2AE 0.8567 0.7134 -0.0366 0.053 Uiso calc R 1 1
C C1M 0.9324(4) 0.4483(3) 0.1970(5) 0.0475(17) Uani d . 1 1
H H1MA 0.8951 0.4175 0.1565 0.071 Uiso calc R 1 1
H H1MB 0.9411 0.4246 0.2578 0.071 Uiso calc R 1 1
H H1MC 0.9915 0.4564 0.1673 0.071 Uiso calc R 1 1
C C2M 1.1886(5) 0.6806(4) -0.1371(5) 0.067(2) Uani d . 1 1
H H2MA 1.2129 0.6579 -0.1939 0.101 Uiso calc R 1 1
H H2MB 1.2317 0.7167 -0.1141 0.101 Uiso calc R 1 1
H H2MC 1.1306 0.7039 -0.1517 0.101 Uiso calc R 1 1
C C3M 0.9083(6) 0.9318(7) -0.0695(6) 0.119(5) Uani d . 1 1
H H3M1 0.9358 0.8851 -0.0844 0.178 Uiso calc R 1 1
H H3M2 0.9546 0.9640 -0.0436 0.178 Uiso calc R 1 1
H H3M3 0.8829 0.9531 -0.1267 0.178 Uiso calc R 1 1

loop_
_atom_site_aniso_label
_atom_site_aniso_U_11
_atom_site_aniso_U_22
_atom_site_aniso_U_33
_atom_site_aniso_U_12
_atom_site_aniso_U_13
_atom_site_aniso_U_23
Ni1A 0.0220(3) 0.0193(3) 0.0192(3) 0.0021(2) 0.0017(3) 0.0004(3)
Ni1B 0.0247(3) 0.0203(3) 0.0181(3) 0.0015(2) 0.0013(3) 0.0023(3)
Br 0.0482(3) 0.0678(4) 0.0190(3) 0.0032(3) -0.0009(3) -0.0048(3)
Br1A 0.0510(4) 0.0299(3) 0.0434(3) -0.0129(3) -0.0024(3) 0.0073(3)
Br1B 0.0395(3) 0.0385(3) 0.0509(4) 0.0175(2) 0.0036(3) 0.0121(3)
O1 0.0211(17) 0.0257(18) 0.0178(17) 0.0023(13) 0.0012(13) 0.0022(14)
O1A 0.0263(18) 0.0211(19) 0.0253(19) 0.0010(14) 0.0037(14) -0.0027(15)
O1B 0.0300(19) 0.0273(19) 0.0239(19) 0.0065(14) 0.0047(14) 0.0101(15)
O11A 0.0271(18) 0.0228(19) 0.0169(17) 0.0012(14) -0.0042(14) 0.0006(14)
O2AA 0.046(2) 0.031(2) 0.025(2) -0.0039(17) -0.0010(17) -0.0087(17)
O1W 0.0222(17) 0.036(2) 0.041(2) 0.0025(17) -0.0027(17) 0.016(2)
O2W 0.0271(19) 0.0209(19) 0.030(2) 0.0018(15) 0.0038(15) 0.0039(16)
O1M 0.038(2) 0.026(2) 0.032(2) -0.0018(16) -0.0003(17) 0.0011(17)
O2M 0.065(3) 0.034(2) 0.032(2) 0.007(2) 0.003(2) -0.0002(19)
O3M 0.043(3) 0.057(3) 0.042(3) -0.008(2) 0.0026(19) 0.019(2)
N1 0.0168(19) 0.025(2) 0.021(2) 0.0044(16) 0.0005(15) 0.0000(18)
N2 0.026(2) 0.020(2) 0.018(2) -0.0001(17) -0.0020(16) 0.0008(17)
N1A 0.0210(19) 0.020(2) 0.027(2) 0.0050(16) 0.0055(19) 0.0004(18)
N1B 0.030(2) 0.026(2) 0.015(2) 0.0004(18) -0.0009(17) 0.0049(18)
C1 0.025(3) 0.023(3) 0.020(2) 0.007(2) 0.000(2) -0.005(2)
C2 0.023(3) 0.050(4) 0.028(3) 0.002(3) -0.001(2) -0.010(3)
C3 0.031(3) 0.056(4) 0.027(3) 0.003(3) -0.008(2) -0.011(3)
C4 0.035(3) 0.036(3) 0.021(3) 0.008(2) -0.001(2) -0.001(2)
C5 0.025(3) 0.030(3) 0.021(3) 0.001(2) 0.003(2) 0.000(2)
C6 0.024(3) 0.022(3) 0.019(2) 0.005(2) -0.002(2) 0.000(2)
C7 0.023(3) 0.025(3) 0.023(3) -0.001(2) 0.004(2) 0.000(2)
C8 0.023(2) 0.026(3) 0.023(3) 0.0025(19) 0.0003(19) 0.001(2)
C9 0.024(2) 0.029(3) 0.027(3) -0.006(2) -0.001(2) 0.003(2)
C1A 0.032(3) 0.030(3) 0.026(3) 0.003(2) 0.003(2) 0.001(2)
C2A 0.036(3) 0.023(3) 0.027(3) 0.006(2) 0.014(2) -0.002(2)
C3A 0.029(2) 0.017(2) 0.027(3) 0.002(2) -0.001(2) -0.006(2)
C4A 0.026(2) 0.021(3) 0.024(3) -0.001(2) -0.002(2) 0.005(2)
C5A 0.029(3) 0.029(3) 0.025(3) 0.002(2) -0.002(2) -0.001(2)
C6A 0.031(3) 0.029(3) 0.034(3) -0.003(2) -0.004(2) 0.007(3)
C7A 0.032(3) 0.031(3) 0.028(3) 0.002(2) 0.004(2) 0.010(2)
C8A 0.029(3) 0.025(3) 0.025(3) 0.004(2) 0.002(2) 0.005(2)
C9A 0.021(2) 0.022(3) 0.021(2) 0.0049(19) -0.0039(19) 0.003(2)
C1B 0.030(3) 0.028(3) 0.021(3) 0.002(2) 0.009(2) 0.008(2)
C2B 0.031(3) 0.027(3) 0.022(3) 0.003(2) 0.010(2) 0.008(2)
C3B 0.029(3) 0.024(3) 0.024(3) 0.002(2) -0.003(2) 0.009(2)
C4B 0.022(2) 0.022(3) 0.021(3) -0.0018(19) -0.0024(19) 0.007(2)
C5B 0.032(3) 0.021(3) 0.032(3) -0.001(2) -0.002(2) 0.005(2)
C6B 0.027(3) 0.019(2) 0.031(3) 0.0052(19) -0.001(2) 0.004(2)
C7B 0.027(3) 0.024(3) 0.029(3) 0.006(2) 0.007(2) -0.004(2)
C8B 0.029(3) 0.023(3) 0.024(3) 0.002(2) 0.003(2) 0.004(2)
C9B 0.028(2) 0.018(2) 0.021(2) 0.0002(19) 0.000(2) 0.000(2)
C1AA 0.023(3) 0.028(3) 0.022(3) 0.004(2) 0.000(2) -0.001(2)
C2AA 0.040(3) 0.043(4) 0.023(3) -0.005(3) -0.005(2) 0.006(3)
C1M 0.049(4) 0.029(3) 0.064(5) -0.001(3) -0.007(3) -0.009(3)
C2M 0.082(6) 0.065(5) 0.055(5) -0.010(4) -0.001(4) 0.014(4)
C3M 0.048(5) 0.231(13) 0.077(7) 0.013(7) 0.019(4) 0.088(8)

loop_
_atom_type_symbol
_atom_type_description
_atom_type_scat_dispersion_real
_atom_type_scat_dispersion_imag
_atom_type_scat_source
C C 0.0033 0.0016 'International Tables Vol C Tables 4.2.6.8 and 6.1.1.4'
H H 0.0000 0.0000 'International Tables Vol C Tables 4.2.6.8 and 6.1.1.4'
N N 0.0061 0.0033 'International Tables Vol C Tables 4.2.6.8 and 6.1.1.4'
O O 0.0106 0.0060 'International Tables Vol C Tables 4.2.6.8 and 6.1.1.4'
Br Br -0.2901 2.4595 'International Tables Vol C Tables 4.2.6.8 and 6.1.1.4'
Ni Ni 0.3393 1.1124 'International Tables Vol C Tables 4.2.6.8 and 6.1.1.4'

loop_
_geom_angle_atom_site_label_1
_geom_angle_atom_site_label_2
_geom_angle_atom_site_label_3
_geom_angle
N1A Ni1A O1A 91.15(14)
N1A Ni1A O11A 177.16(14)
O1A Ni1A O11A 91.63(13)
N1A Ni1A O1 99.20(15)
O1A Ni1A O1 95.07(13)
O11A Ni1A O1 81.13(13)
N1A Ni1A O1W 89.21(16)
O1A Ni1A O1W 89.69(14)
O11A Ni1A O1W 90.22(14)
O1 Ni1A O1W 170.23(14)
N1A Ni1A N1 84.31(15)
O1A Ni1A N1 175.19(14)
O11A Ni1A N1 92.89(14)
O1 Ni1A N1 87.26(13)
O1W Ni1A N1 88.65(14)
N1A Ni1A Ni1B 137.86(12)
O1A Ni1A Ni1B 106.81(9)
O11A Ni1A Ni1B 41.47(9)
O1 Ni1A Ni1B 42.76(9)
O1W Ni1A Ni1B 127.59(11)
N1 Ni1A Ni1B 77.74(10)
O1B Ni1B N1B 91.46(15)
O1B Ni1B O11A 88.35(13)
N1B Ni1B O11A 179.59(16)
O1B Ni1B O1 93.27(14)
N1B Ni1B O1 100.24(15)
O11A Ni1B O1 80.13(13)
O1B Ni1B O1M 91.50(14)
N1B Ni1B O1M 89.16(16)
O11A Ni1B O1M 90.49(13)
O1 Ni1B O1M 169.33(13)
O1B Ni1B N2 175.60(14)
N1B Ni1B N2 84.77(16)
O11A Ni1B N2 95.40(14)
O1 Ni1B N2 89.65(13)
O1M Ni1B N2 86.18(14)
O1B Ni1B Ni1A 103.23(10)
N1B Ni1B Ni1A 139.22(12)
O11A Ni1B Ni1A 41.19(9)
O1 Ni1B Ni1A 41.98(8)
O1M Ni1B Ni1A 127.49(10)
N2 Ni1B Ni1A 81.14(11)
C1 O1 Ni1A 117.8(3)
C1 O1 Ni1B 115.3(3)
Ni1A O1 Ni1B 95.26(13)
C9A O1A Ni1A 127.0(3)
C9B O1B Ni1B 126.8(3)
C1AA O11A Ni1A 134.7(3)
C1AA O11A Ni1B 127.8(3)
Ni1A O11A Ni1B 97.34(13)
Ni1A O1W H1W1 132(4)
Ni1A O1W H1W2 119(4)
H1W1 O1W H1W2 107(3)
H2W1 O2W H2W2 105(3)
C1M O1M Ni1B 124.8(3)
C1M O1M H1M 109.5
Ni1B O1M H1M 92.8
C2M O2M H2M 109.5
C3M O3M H3M 109.5
C1A N1 C7 113.2(4)
C1A N1 C8 111.8(4)
C7 N1 C8 102.7(4)
C1A N1 Ni1A 101.6(3)
C7 N1 Ni1A 115.9(3)
C8 N1 Ni1A 112.0(3)
C9 N2 C7 101.4(4)
C9 N2 C1B 110.6(4)
C7 N2 C1B 113.5(4)
C9 N2 Ni1B 115.8(3)
C7 N2 Ni1B 113.6(3)
C1B N2 Ni1B 102.4(3)
C3A N1A C2A 119.2(4)
C3A N1A Ni1A 127.1(3)
C2A N1A Ni1A 113.2(3)
C3B N1B C2B 119.1(4)
C3B N1B Ni1B 127.1(3)
C2B N1B Ni1B 113.5(3)
O1 C1 C2 122.7(5)
O1 C1 C6 121.4(4)
C2 C1 C6 115.9(5)
C3 C2 C1 123.2(5)
C3 C2 H2A 118.4
C1 C2 H2A 118.4
C2 C3 C4 119.3(5)
C2 C3 H3A 120.4
C4 C3 H3A 120.4
C3 C4 C5 119.9(5)
C3 C4 Br 120.9(4)
C5 C4 Br 119.2(4)
C6 C5 C4 120.0(5)
C6 C5 H5A 120.0
C4 C5 H5A 120.0
C5 C6 C1 121.4(5)
C5 C6 C7 119.5(4)
C1 C6 C7 119.1(4)
C6 C7 N2 114.4(4)
C6 C7 N1 116.5(4)
N2 C7 N1 100.6(4)
C6 C7 H7A 108.3
N2 C7 H7A 108.3
N1 C7 H7A 108.3
N1 C8 C9 104.6(4)
N1 C8 H8A 110.8
C9 C8 H8A 110.8
N1 C8 H8B 110.8
C9 C8 H8B 110.8
H8A C8 H8B 108.9
N2 C9 C8 105.1(4)
N2 C9 H9A 110.7
C8 C9 H9A 110.7
N2 C9 H9B 110.7
C8 C9 H9B 110.7
H9A C9 H9B 108.8
N1 C1A C2A 112.6(4)
N1 C1A H1AA 109.1
C2A C1A H1AA 109.1
N1 C1A H1AB 109.1
C2A C1A H1AB 109.1
H1AA C1A H1AB 107.8
N1A C2A C1A 109.4(4)
N1A C2A H2AA 109.8
C1A C2A H2AA 109.8
N1A C2A H2AB 109.8
C1A C2A H2AB 109.8
H2AA C2A H2AB 108.2
N1A C3A C4A 125.3(4)
N1A C3A H3AA 117.3
C4A C3A H3AA 117.3
C5A C4A C9A 120.0(4)
C5A C4A C3A 116.0(4)
C9A C4A C3A 123.9(4)
C6A C5A C4A 121.0(5)
C6A C5A H5AA 119.5
C4A C5A H5AA 119.5
C5A C6A C7A 120.4(5)
C5A C6A Br1A 120.0(4)
C7A C6A Br1A 119.6(4)
C8A C7A C6A 119.6(5)
C8A C7A H7AA 120.2
C6A C7A H7AA 120.2
C7A C8A C9A 122.4(5)
C7A C8A H8AA 118.8
C9A C8A H8AA 118.8
O1A C9A C4A 124.6(4)
O1A C9A C8A 118.8(4)
C4A C9A C8A 116.6(4)
N2 C1B C2B 113.2(4)
N2 C1B H1BA 108.9
C2B C1B H1BA 108.9
N2 C1B H1BB 108.9
C2B C1B H1BB 108.9
H1BA C1B H1BB 107.8
N1B C2B C1B 108.3(4)
N1B C2B H2BA 110.0
C1B C2B H2BA 110.0
N1B C2B H2BB 110.0
C1B C2B H2BB 110.0
H2BA C2B H2BB 108.4
N1B C3B C4B 124.9(5)
N1B C3B H3BA 117.6
C4B C3B H3BA 117.6
C5B C4B C9B 120.5(4)
C5B C4B C3B 115.0(4)
C9B C4B C3B 124.4(4)
C6B C5B C4B 120.0(5)
C6B C5B H5BA 120.0
C4B C5B H5BA 120.0
C7B C6B C5B 120.1(4)
C7B C6B Br1B 119.4(4)
C5B C6B Br1B 120.4(4)
C8B C7B C6B 120.3(5)
C8B C7B H7BA 119.8
C6B C7B H7BA 119.8
C7B C8B C9B 122.1(5)
C7B C8B H8BA 119.0
C9B C8B H8BA 119.0
O1B C9B C4B 124.3(4)
O1B C9B C8B 118.8(4)
C4B C9B C8B 116.9(4)
O2AA C1AA O11A 122.1(5)
O2AA C1AA C2AA 118.3(5)
O11A C1AA C2AA 119.6(5)
C1AA C2AA H2AC 109.5
C1AA C2AA H2AD 109.5
H2AC C2AA H2AD 109.5
C1AA C2AA H2AE 109.5
H2AC C2AA H2AE 109.5
H2AD C2AA H2AE 109.5
O1M C1M H1MA 109.5
O1M C1M H1MB 109.5
H1MA C1M H1MB 109.5
O1M C1M H1MC 109.5
H1MA C1M H1MC 109.5
H1MB C1M H1MC 109.5
O2M C2M H2MA 109.5
O2M C2M H2MB 109.5
H2MA C2M H2MB 109.5
O2M C2M H2MC 109.5
H2MA C2M H2MC 109.5
H2MB C2M H2MC 109.5
O3M C3M H3M1 109.5
O3M C3M H3M2 109.5
H3M1 C3M H3M2 109.5
O3M C3M H3M3 109.5
H3M1 C3M H3M3 109.5
H3M2 C3M H3M3 109.5

loop_
_geom_bond_atom_site_label_1
_geom_bond_atom_site_label_2
_geom_bond_distance
Ni1A N1A 1.986(4)
Ni1A O1A 2.000(3)
Ni1A O11A 2.053(3)
Ni1A O1 2.077(3)
Ni1A O1W 2.129(3)
Ni1A N1 2.190(4)
Ni1A Ni1B 3.0927(9)
Ni1B O1B 1.991(3)
Ni1B N1B 1.992(4)
Ni1B O11A 2.065(3)
Ni1B O1 2.109(3)
Ni1B O1M 2.144(3)
Ni1B N2 2.157(4)
Br C4 1.898(5)
Br1A C6A 1.904(5)
Br1B C6B 1.907(5)
O1 C1 1.333(5)
O1A C9A 1.317(6)
O1B C9B 1.315(5)
O11A C1AA 1.282(6)
O2AA C1AA 1.243(6)
O1W H1W1 0.802(19)
O1W H1W2 0.823(19)
O2W H2W1 0.803(19)
O2W H2W2 0.832(19)
O1M C1M 1.426(6)
O1M H1M 0.8400
O2M C2M 1.406(8)
O2M H2M 0.8400
O3M C3M 1.385(8)
O3M H3M 0.8400
N1 C1A 1.485(6)
N1 C7 1.493(6)
N1 C8 1.493(6)
N2 C9 1.469(6)
N2 C7 1.490(6)
N2 C1B 1.499(6)
N1A C3A 1.284(6)
N1A C2A 1.466(6)
N1B C3B 1.274(6)
N1B C2B 1.481(6)
C1 C2 1.388(7)
C1 C6 1.419(7)
C2 C3 1.380(7)
C2 H2A 0.9500
C3 C4 1.383(8)
C3 H3A 0.9500
C4 C5 1.387(7)
C5 C6 1.383(7)
C5 H5A 0.9500
C6 C7 1.484(7)
C7 H7A 1.0000
C8 C9 1.529(7)
C8 H8A 0.9900
C8 H8B 0.9900
C9 H9A 0.9900
C9 H9B 0.9900
C1A C2A 1.510(7)
C1A H1AA 0.9900
C1A H1AB 0.9900
C2A H2AA 0.9900
C2A H2AB 0.9900
C3A C4A 1.455(7)
C3A H3AA 0.9500
C4A C5A 1.392(7)
C4A C9A 1.413(7)
C5A C6A 1.373(7)
C5A H5AA 0.9500
C6A C7A 1.378(8)
C7A C8A 1.365(7)
C7A H7AA 0.9500
C8A C9A 1.421(7)
C8A H8AA 0.9500
C1B C2B 1.515(7)
C1B H1BA 0.9900
C1B H1BB 0.9900
C2B H2BA 0.9900
C2B H2BB 0.9900
C3B C4B 1.469(7)
C3B H3BA 0.9500
C4B C5B 1.400(7)
C4B C9B 1.409(6)
C5B C6B 1.383(7)
C5B H5BA 0.9500
C6B C7B 1.374(7)
C7B C8B 1.365(7)
C7B H7BA 0.9500
C8B C9B 1.409(7)
C8B H8BA 0.9500
C1AA C2AA 1.505(7)
C2AA H2AC 0.9800
C2AA H2AD 0.9800
C2AA H2AE 0.9800
C1M H1MA 0.9800
C1M H1MB 0.9800
C1M H1MC 0.9800
C2M H2MA 0.9800
C2M H2MB 0.9800
C2M H2MC 0.9800
C3M H3M1 0.9800
C3M H3M2 0.9800
C3M H3M3 0.9800

loop_
_geom_hbond_atom_site_label_D
_geom_hbond_atom_site_label_H
_geom_hbond_atom_site_label_A
_geom_hbond_site_symmetry_A
_geom_hbond_distance_DH
_geom_hbond_distance_HA
_geom_hbond_distance_DA
_geom_hbond_angle_DHA
O1W H1W1 O2W 3_465 0.802(19) 2.01(2) 2.810(5) 174(5)
O1W H1W2 O3M . 0.823(19) 1.97(3) 2.770(5) 164(5)
O2W H2W1 O1B . 0.803(19) 1.86(3) 2.631(5) 160(6)
O2W H2W2 O1A . 0.832(19) 1.91(2) 2.744(5) 177(6)
O1M H1M O2AA . 0.84 1.77 2.602(5) 173.7
O2M H2M O2W . 0.84 1.89 2.725(5) 171.9
O3M H3M O2M 3_465 0.84 1.96 2.753(6) 157.7

loop_
_geom_torsion_atom_site_label_1
_geom_torsion_atom_site_label_2
_geom_torsion_atom_site_label_3
_geom_torsion_atom_site_label_4
_geom_torsion
N1A Ni1A Ni1B O1B -112.42(19)
O1A Ni1A Ni1B O1B -1.01(14)
O11A Ni1A Ni1B O1B 71.72(18)
O1 Ni1A Ni1B O1B -80.01(16)
O1W Ni1A Ni1B O1B 102.02(17)
N1 Ni1A Ni1B O1B -179.38(15)
N1A Ni1A Ni1B N1B -4.2(2)
O1A Ni1A Ni1B N1B 107.2(2)
O11A Ni1A Ni1B N1B 179.9(2)
O1 Ni1A Ni1B N1B 28.2(2)
O1W Ni1A Ni1B N1B -149.8(2)
N1 Ni1A Ni1B N1B -71.2(2)
N1A Ni1A Ni1B O11A 175.9(2)
O1A Ni1A Ni1B O11A -72.73(17)
O1 Ni1A Ni1B O11A -151.73(19)
O1W Ni1A Ni1B O11A 30.3(2)
N1 Ni1A Ni1B O11A 108.89(18)
N1A Ni1A Ni1B O1 -32.4(2)
O1A Ni1A Ni1B O1 79.00(16)
O11A Ni1A Ni1B O1 151.73(19)
O1W Ni1A Ni1B O1 -177.97(19)
N1 Ni1A Ni1B O1 -99.37(16)
N1A Ni1A Ni1B O1M 145.2(2)
O1A Ni1A Ni1B O1M -103.37(16)
O11A Ni1A Ni1B O1M -30.64(18)
O1 Ni1A Ni1B O1M 177.62(18)
O1W Ni1A Ni1B O1M -0.34(18)
N1 Ni1A Ni1B O1M 78.25(16)
N1A Ni1A Ni1B N2 67.03(19)
O1A Ni1A Ni1B N2 178.43(15)
O11A Ni1A Ni1B N2 -108.83(18)
O1 Ni1A Ni1B N2 99.43(16)
O1W Ni1A Ni1B N2 -78.53(17)
N1 Ni1A Ni1B N2 0.06(15)
N1A Ni1A O1 C1 36.4(3)
O1A Ni1A O1 C1 128.4(3)
O11A Ni1A O1 C1 -140.7(3)
N1 Ni1A O1 C1 -47.3(3)
Ni1B Ni1A O1 C1 -122.2(4)
N1A Ni1A O1 Ni1B 158.64(13)
O1A Ni1A O1 Ni1B -109.37(13)
O11A Ni1A O1 Ni1B -18.51(12)
N1 Ni1A O1 Ni1B 74.85(14)
O1B Ni1B O1 C1 -129.7(3)
N1B Ni1B O1 C1 -37.6(3)
O11A Ni1B O1 C1 142.6(3)
O1M Ni1B O1 C1 113.9(7)
N2 Ni1B O1 C1 47.0(3)
Ni1A Ni1B O1 C1 124.1(3)
O1B Ni1B O1 Ni1A 106.20(13)
N1B Ni1B O1 Ni1A -161.72(14)
O11A Ni1B O1 Ni1A 18.45(12)
O1M Ni1B O1 Ni1A -10.2(8)
N2 Ni1B O1 Ni1A -77.09(14)
N1A Ni1A O1A C9A -8.3(4)
O11A Ni1A O1A C9A 171.1(4)
O1 Ni1A O1A C9A -107.6(4)
O1W Ni1A O1A C9A 80.9(4)
Ni1B Ni1A O1A C9A -149.6(3)
N1B Ni1B O1B C9B 11.5(4)
O11A Ni1B O1B C9B -168.1(4)
O1 Ni1B O1B C9B 111.9(4)
O1M Ni1B O1B C9B -77.7(4)
Ni1A Ni1B O1B C9B 153.2(4)
O1A Ni1A O11A C1AA -62.1(4)
O1 Ni1A O11A C1AA -157.0(4)
O1W Ni1A O11A C1AA 27.6(4)
N1 Ni1A O11A C1AA 116.2(4)
Ni1B Ni1A O11A C1AA -176.0(5)
O1A Ni1A O11A Ni1B 113.87(14)
O1 Ni1A O11A Ni1B 18.99(13)
O1W Ni1A O11A Ni1B -156.43(15)
N1 Ni1A O11A Ni1B -67.78(15)
O1B Ni1B O11A C1AA 64.0(4)
O1 Ni1B O11A C1AA 157.6(4)
O1M Ni1B O11A C1AA -27.4(4)
N2 Ni1B O11A C1AA -113.7(4)
Ni1A Ni1B O11A C1AA 176.4(5)
O1B Ni1B O11A Ni1A -112.37(15)
O1 Ni1B O11A Ni1A -18.76(13)
O1M Ni1B O11A Ni1A 156.15(14)
N2 Ni1B O11A Ni1A 69.94(15)
O1B Ni1B O1M C1M 39.2(4)
N1B Ni1B O1M C1M -52.3(4)
O11A Ni1B O1M C1M 127.5(4)
O1 Ni1B O1M C1M 155.8(6)
N2 Ni1B O1M C1M -137.1(4)
Ni1A Ni1B O1M C1M 147.2(4)
N1A Ni1A N1 C1A 20.9(3)
O11A Ni1A N1 C1A -158.6(3)
O1 Ni1A N1 C1A 120.5(3)
O1W Ni1A N1 C1A -68.4(3)
Ni1B Ni1A N1 C1A 162.6(3)
N1A Ni1A N1 C7 -102.2(3)
O11A Ni1A N1 C7 78.3(3)
O1 Ni1A N1 C7 -2.7(3)
O1W Ni1A N1 C7 168.4(3)
Ni1B Ni1A N1 C7 39.4(3)
N1A Ni1A N1 C8 140.3(3)
O11A Ni1A N1 C8 -39.2(3)
O1 Ni1A N1 C8 -120.1(3)
O1W Ni1A N1 C8 51.0(3)
Ni1B Ni1A N1 C8 -78.0(3)
N1B Ni1B N2 C9 -140.4(3)
O11A Ni1B N2 C9 39.2(3)
O1 Ni1B N2 C9 119.3(3)
O1M Ni1B N2 C9 -50.9(3)
Ni1A Ni1B N2 C9 78.0(3)
N1B Ni1B N2 C7 102.8(3)
O11A Ni1B N2 C7 -77.5(3)
O1 Ni1B N2 C7 2.5(3)
O1M Ni1B N2 C7 -167.7(3)
Ni1A Ni1B N2 C7 -38.8(3)
N1B Ni1B N2 C1B -20.0(3)
O11A Ni1B N2 C1B 159.6(3)
O1 Ni1B N2 C1B -120.3(3)
O1M Ni1B N2 C1B 69.5(3)
Ni1A Ni1B N2 C1B -161.6(3)
O1A Ni1A N1A C3A 9.8(4)
O1 Ni1A N1A C3A 105.1(4)
O1W Ni1A N1A C3A -79.9(4)
N1 Ni1A N1A C3A -168.6(4)
Ni1B Ni1A N1A C3A 126.8(4)
O1A Ni1A N1A C2A -178.3(3)
O1 Ni1A N1A C2A -82.9(3)
O1W Ni1A N1A C2A 92.1(3)
N1 Ni1A N1A C2A 3.3(3)
Ni1B Ni1A N1A C2A -61.3(4)
O1B Ni1B N1B C3B -8.8(5)
O1 Ni1B N1B C3B -102.4(4)
O1M Ni1B N1B C3B 82.7(5)
N2 Ni1B N1B C3B 168.9(5)
Ni1A Ni1B N1B C3B -121.1(4)
O1B Ni1B N1B C2B 178.6(3)
O1 Ni1B N1B C2B 85.0(3)
O1M Ni1B N1B C2B -89.9(3)
N2 Ni1B N1B C2B -3.7(3)
Ni1A Ni1B N1B C2B 66.3(4)
Ni1A O1 C1 C2 -123.0(5)
Ni1B O1 C1 C2 125.7(5)
Ni1A O1 C1 C6 58.6(5)
Ni1B O1 C1 C6 -52.7(5)
O1 C1 C2 C3 -173.7(5)
C6 C1 C2 C3 4.7(8)
C1 C2 C3 C4 -0.9(9)
C2 C3 C4 C5 -3.3(9)
C2 C3 C4 Br 176.7(5)
C3 C4 C5 C6 3.2(8)
Br C4 C5 C6 -176.7(4)
C4 C5 C6 C1 0.9(8)
C4 C5 C6 C7 179.0(5)
O1 C1 C6 C5 173.8(5)
C2 C1 C6 C5 -4.7(7)
O1 C1 C6 C7 -4.4(7)
C2 C1 C6 C7 177.1(5)
C5 C6 C7 N2 -114.7(5)
C1 C6 C7 N2 63.5(6)
C5 C6 C7 N1 128.4(5)
C1 C6 C7 N1 -53.3(6)
C9 N2 C7 C6 -175.4(4)
C1B N2 C7 C6 66.0(5)
Ni1B N2 C7 C6 -50.5(5)
C9 N2 C7 N1 -49.7(4)
C1B N2 C7 N1 -168.4(4)
Ni1B N2 C7 N1 75.2(3)
C1A N1 C7 C6 -69.7(5)
C8 N1 C7 C6 169.6(4)
Ni1A N1 C7 C6 47.1(5)
C1A N1 C7 N2 166.1(4)
C8 N1 C7 N2 45.4(4)
Ni1A N1 C7 N2 -77.1(4)
C1A N1 C8 C9 -145.4(4)
C7 N1 C8 C9 -23.7(4)
Ni1A N1 C8 C9 101.4(4)
C7 N2 C9 C8 34.7(5)
C1B N2 C9 C8 155.4(4)
Ni1B N2 C9 C8 -88.7(4)
N1 C8 C9 N2 -6.9(5)
C7 N1 C1A C2A 82.8(5)
C8 N1 C1A C2A -161.8(4)
Ni1A N1 C1A C2A -42.2(4)
C3A N1A C2A C1A 145.2(5)
Ni1A N1A C2A C1A -27.4(5)
N1 C1A C2A N1A 48.7(6)
C2A N1A C3A C4A -179.3(5)
Ni1A N1A C3A C4A -7.8(7)
N1A C3A C4A C5A -176.9(5)
N1A C3A C4A C9A 0.5(8)
C9A C4A C5A C6A 1.0(7)
C3A C4A C5A C6A 178.5(5)
C4A C5A C6A C7A 1.1(8)
C4A C5A C6A Br1A -176.8(4)
C5A C6A C7A C8A -1.0(8)
Br1A C6A C7A C8A 176.9(4)
C6A C7A C8A C9A -1.3(8)
Ni1A O1A C9A C4A 4.7(7)
Ni1A O1A C9A C8A -173.8(3)
C5A C4A C9A O1A 178.4(4)
C3A C4A C9A O1A 1.1(8)
C5A C4A C9A C8A -3.1(7)
C3A C4A C9A C8A 179.6(5)
C7A C8A C9A O1A -178.1(5)
C7A C8A C9A C4A 3.3(7)
C9 N2 C1B C2B 165.2(4)
C7 N2 C1B C2B -81.6(5)
Ni1B N2 C1B C2B 41.2(4)
C3B N1B C2B C1B -146.4(5)
Ni1B N1B C2B C1B 26.8(5)
N2 C1B C2B N1B -46.9(6)
C2B N1B C3B C4B 176.4(5)
Ni1B N1B C3B C4B 4.2(8)
N1B C3B C4B C5B -176.6(5)
N1B C3B C4B C9B 1.8(8)
C9B C4B C5B C6B 1.1(7)
C3B C4B C5B C6B 179.5(5)
C4B C5B C6B C7B -0.9(8)
C4B C5B C6B Br1B -179.4(4)
C5B C6B C7B C8B 0.7(8)
Br1B C6B C7B C8B 179.3(4)
C6B C7B C8B C9B -0.7(8)
Ni1B O1B C9B C4B -9.8(7)
Ni1B O1B C9B C8B 170.7(3)
C5B C4B C9B O1B 179.5(5)
C3B C4B C9B O1B 1.2(7)
C5B C4B C9B C8B -1.0(7)
C3B C4B C9B C8B -179.3(5)
C7B C8B C9B O1B -179.6(5)
C7B C8B C9B C4B 0.8(7)
Ni1A O11A C1AA O2AA -154.8(4)
Ni1B O11A C1AA O2AA 30.2(7)
Ni1A O11A C1AA C2AA 25.4(7)
Ni1B O11A C1AA C2AA -149.6(4)
